data_1534003
loop_
_publ_author_name
'Pekov, I.V.'
'Ferraris, G.'
'Chukanov, N.V.'
'Ivaldi, G.'
'Zadov, A.E.'
'Pushcharovskii, D.Yu.'

_publ_section_title
;
 Shirokshinite, K (Na Mg2) Si4 O10 F, a new mica with octahedral Na from
 Khibiny massif, Kola peninsula: descriptive data and structural disorder
;
_journal_name_full 'European Journal of Mineralogy (1,1989-)'
_journal_page_first 447
_journal_page_last 454
_journal_volume 15
_journal_year 2003
_chemical_formula_sum 'F2 K Mg2 Na O10 Si4'
_chemical_name_systematic 'K (Na Mg2) (Si4 O10 F2)'
_space_group_IT_number 12
_symmetry_space_group_name_Hall '-C 2y'
_symmetry_space_group_name_H-M 'C 1 2/m 1'
_cell_angle_alpha 90
_cell_angle_beta 100.12
_cell_angle_gamma 90
_cell_formula_units_Z 2
_cell_length_a 5.269
_cell_length_b 9.092
_cell_length_c 10.197
_cell_volume 480.895
_citation_journal_id_ASTM EJMIER
_cod_data_source_file Pekov_EJMIER_2003_722.cif
_cod_data_source_block F2K1Mg2Na1O10Si4
_cod_original_cell_volume 480.8948
_cod_original_formula_sum 'F2 K1 Mg2 Na1 O10 Si4'
_cod_database_code 1534003

loop_
_symmetry_equiv_pos_as_xyz
x,y,z
-x,y,-z
-x,-y,-z
x,-y,z
x+1/2,y+1/2,z
-x+1/2,y+1/2,-z
-x+1/2,-y+1/2,-z
x+1/2,-y+1/2,z

loop_
_atom_site_label
_atom_site_type_symbol
_atom_site_fract_x
_atom_site_fract_y
_atom_site_fract_z
_atom_site_occupancy
_atom_site_U_iso_or_equiv
K1 K+1 0 0.5 0 1 0.0
Si1 Si+4 0.0762 0.1667 0.2261 1 0.0
O1 O-2 0.048 0 0.164 1 0.0
F1 F-1 0.124 0.5 0.3897 1 0.0
Mg1 Mg+2 0 0.3338 0.5 1 0.0
O2 O-2 0.308 0.2471 0.1636 1 0.0
Na1 Na+1 0 0 0.5 1 0.0
O3 O-2 0.132 0.1678 0.3849 1 0.0
